data_2015594
loop_
_publ_author_name
'Busi, Sara'
'Lahtinen, Manu'
'Sillanp\"a\"a, Reijo'
'Rissanen, Kari'

_publ_section_title
;
 A linear Fe--O--Fe unit in bis(dibenzyldimethylammonium)
 \m-oxo-bis[tribromoferrate(III)]
;
_journal_coeditor_code FA3029
_journal_issue 10
_journal_name_full 'Acta Crystallographica Section C'
_journal_page_first m458
_journal_page_last m460
_journal_paper_doi 10.1107/S0108270106033208
_journal_volume 62
_journal_year 2006
_chemical_formula_iupac '(C16 H20 N)2 [Fe2 Br6 O]'
_chemical_formula_moiety '2C16 H20 N + , Br6 Fe2 O 2-'
_chemical_formula_sum 'C32 H40 Br6 Fe2 N2 O'
_chemical_formula_weight 1059.82
_chemical_name_systematic
;
bis(dibenzyldimethylammonium) \m-oxo-bis[tribromoferrate(III)]
;
_space_group_IT_number 61
_symmetry_cell_setting orthorhombic
_symmetry_space_group_name_Hall '-P 2ac 2ab'
_symmetry_space_group_name_H-M 'P b c a'
_atom_sites_solution_hydrogens geom
_atom_sites_solution_primary direct
_atom_sites_solution_secondary difmap
_cell_angle_alpha 90.00
_cell_angle_beta 90.00
_cell_angle_gamma 90.00
_cell_formula_units_Z 4
_cell_length_a 13.800(3)
_cell_length_b 14.984(3)
_cell_length_c 18.283(4)
_cell_measurement_reflns_used 4645
_cell_measurement_temperature 173(2)
_cell_measurement_theta_max 27.10
_cell_measurement_theta_min 0.41
_cell_volume 3780.5(14)
_computing_cell_refinement COLLECT
_computing_data_collection 'COLLECT (Nonius, 1998)'
_computing_data_reduction 'DENZO-SMN (Otwinowski & Minor, 1997)'
_computing_molecular_graphics 'DIAMOND (Brandenburg, 2001)'
_computing_publication_material 'WinGX (Farrugia, 1999)'
_computing_structure_refinement 'SHELXL97 (Sheldrick, 1997)'
_computing_structure_solution 'SIR97 (Altomare <i>et al.</i>,  1999)'
_diffrn_ambient_temperature 173(2)
_diffrn_measured_fraction_theta_full 1.000
_diffrn_measured_fraction_theta_max 1.000
_diffrn_measurement_device_type 'Bruker Nonius Kappa APEXII CCD area-detector'
_diffrn_measurement_method '\w and \f'
_diffrn_radiation_monochromator graphite
_diffrn_radiation_source 'fine-focus sealed tube'
_diffrn_radiation_type MoK\a
_diffrn_radiation_wavelength 0.71073
_diffrn_reflns_av_R_equivalents 0.0562
_diffrn_reflns_av_sigmaI/netI 0.0557
_diffrn_reflns_limit_h_max 18
_diffrn_reflns_limit_h_min -18
_diffrn_reflns_limit_k_max 19
_diffrn_reflns_limit_k_min -19
_diffrn_reflns_limit_l_max 24
_diffrn_reflns_limit_l_min -24
_diffrn_reflns_number 8735
_diffrn_reflns_theta_full 28.14
_diffrn_reflns_theta_max 28.14
_diffrn_reflns_theta_min 2.29
_diffrn_standards_decay_% 0
_exptl_absorpt_coefficient_mu 7.136
_exptl_absorpt_correction_T_max 0.7167
_exptl_absorpt_correction_T_min 0.2685
_exptl_absorpt_correction_type multi-scan
_exptl_absorpt_process_details '(DENZO-SMN; Otwinowski & Minor, 1997)'
_exptl_crystal_colour orange
_exptl_crystal_density_diffrn 1.862
_exptl_crystal_density_method 'not measured'
_exptl_crystal_description block
_exptl_crystal_F_000 2064
_exptl_crystal_size_max 0.25
_exptl_crystal_size_mid 0.15
_exptl_crystal_size_min 0.05
_refine_diff_density_max 0.960
_refine_diff_density_min -0.726
_refine_ls_extinction_coef 0.00036(8)
_refine_ls_extinction_expression Fc^*^=kFc[1+0.001xFc^2^\l^3^/sin(2\q)]^-1/4^
_refine_ls_extinction_method 'SHELXL97 (Sheldrick, 1997)'
_refine_ls_goodness_of_fit_ref 1.057
_refine_ls_hydrogen_treatment constr
_refine_ls_matrix_type full
_refine_ls_number_parameters 199
_refine_ls_number_reflns 4618
_refine_ls_number_restraints 0
_refine_ls_restrained_S_all 1.057
_refine_ls_R_factor_all 0.0847
_refine_ls_R_factor_gt 0.0491
_refine_ls_shift/su_max 0.001
_refine_ls_shift/su_mean 0.000
_refine_ls_structure_factor_coef Fsqd
_refine_ls_weighting_details 'calc w = 1/[\s^2^(Fo^2^)+(0.0304P)^2^+14.2938P] where P=(Fo^2^+2Fc^2^)/3'
_refine_ls_weighting_scheme calc
_refine_ls_wR_factor_gt 0.0963
_refine_ls_wR_factor_ref 0.1103
_reflns_number_gt 3215
_reflns_number_total 4618
_reflns_threshold_expression I>2\s(I)
_cod_data_source_file fa3029.cif
_cod_data_source_block I
_cod_depositor_comments
;
The following automatic conversions were performed:
'_symmetry_cell_setting' value 'Orthorhombic' changed to 'orthorhombic'
according to '/home/saulius/struct/CIF-dictionaries/cif_core.dic'
dictionary named 'cif_core.dic' version 2.4.1 from 2010-06-29.

Automatic conversion script
Id: cif_fix_enum 1527 2010-12-29 10:47:43Z saulius 

The following automatic conversions were performed:

'_symmetry_cell_setting' value 'Orthorhombic' changed to
'orthorhombic' according to
/home/saulius/struct/CIF-dictionaries/cif_core.dic dictionary named
'cif_core.dic' version 2.4.1 from 2010-06-29.

Automatic conversion script
Id: cif_fix_values 1715 2011-07-08 13:25:40Z adriana 
;
_cod_original_cell_volume 3780.5(13)
_cod_database_code 2015594
_cod_database_fobs_code 2015594

loop_
_symmetry_equiv_pos_as_xyz
'x, y, z'
'-x+1/2, -y, z+1/2'
'-x, y+1/2, -z+1/2'
'x+1/2, -y+1/2, -z'
'-x, -y, -z'
'x-1/2, y, -z-1/2'
'x, -y-1/2, z-1/2'
'-x-1/2, y-1/2, z'

loop_
_atom_site_type_symbol
_atom_site_label
_atom_site_fract_x
_atom_site_fract_y
_atom_site_fract_z
_atom_site_U_iso_or_equiv
_atom_site_adp_type
_atom_site_calc_flag
_atom_site_refinement_flags
_atom_site_occupancy
C C11 0.0121(4) -0.0478(4) 0.6217(3) 0.0321(11) Uani d . 1
H H11A 0.0523 -0.0837 0.5879 0.038 Uiso calc R 1
H H11B -0.0540 -0.0736 0.6215 0.038 Uiso calc R 1
C C12 0.0069(4) 0.0462(3) 0.5934(3) 0.0299(11) Uani d . 1
C C13 -0.0766(4) 0.0972(3) 0.6018(3) 0.0349(12) Uani d . 1
H H13A -0.1314 0.0724 0.6258 0.042 Uiso calc R 1
C C14 -0.0806(4) 0.1842(4) 0.5756(3) 0.0382(13) Uani d . 1
H H14A -0.1376 0.2189 0.5817 0.046 Uiso calc R 1
C C15 -0.0013(4) 0.2193(4) 0.5406(3) 0.0374(12) Uani d . 1
H H15A -0.0031 0.2793 0.5237 0.045 Uiso calc R 1
C C16 0.0811(4) 0.1686(4) 0.5298(3) 0.0346(12) Uani d . 1
H H16A 0.1351 0.1933 0.5047 0.041 Uiso calc R 1
C C17 0.0846(4) 0.0825(3) 0.5554(3) 0.0300(11) Uani d . 1
H H17A 0.1409 0.0473 0.5470 0.036 Uiso calc R 1
C C21 0.0598(4) -0.1552(3) 0.7195(3) 0.0329(11) Uani d . 1
H H21A 0.1016 -0.1859 0.6834 0.039 Uiso calc R 1
H H21B 0.0917 -0.1601 0.7678 0.039 Uiso calc R 1
C C22 -0.0352(3) -0.2030(3) 0.7230(3) 0.0309(11) Uani d . 1
C C23 -0.0883(4) -0.2044(4) 0.7874(3) 0.0368(12) Uani d . 1
H H23A -0.0641 -0.1747 0.8295 0.044 Uiso calc R 1
C C24 -0.1765(4) -0.2489(4) 0.7909(3) 0.0388(12) Uani d . 1
H H24A -0.2133 -0.2484 0.8348 0.047 Uiso calc R 1
C C25 -0.2101(4) -0.2936(4) 0.7303(3) 0.0401(13) Uani d . 1
H H25A -0.2705 -0.3239 0.7325 0.048 Uiso calc R 1
C C26 -0.1571(4) -0.2950(3) 0.6664(3) 0.0361(12) Uani d . 1
H H26A -0.1805 -0.3269 0.6251 0.043 Uiso calc R 1
C C27 -0.0702(4) -0.2502(3) 0.6626(3) 0.0320(11) Uani d . 1
H H27A -0.0337 -0.2514 0.6186 0.038 Uiso calc R 1
C C31 -0.0048(4) -0.0051(4) 0.7530(3) 0.0385(12) Uani d . 1
H H31A 0.0235 -0.0122 0.8018 0.058 Uiso calc R 1
H H31B -0.0713 -0.0279 0.7532 0.058 Uiso calc R 1
H H31C -0.0051 0.0583 0.7397 0.058 Uiso calc R 1
C C41 0.1557(4) -0.0196(4) 0.7004(3) 0.0355(12) Uani d . 1
H H41A 0.1546 0.0440 0.6877 0.053 Uiso calc R 1
H H41B 0.1958 -0.0520 0.6651 0.053 Uiso calc R 1
H H41C 0.1828 -0.0270 0.7496 0.053 Uiso calc R 1
N N1 0.0540(3) -0.0561(3) 0.6988(2) 0.0298(9) Uani d . 1
Fe Fe1 0.37569(5) 0.01945(5) 0.51130(4) 0.03305(19) Uani d . 1
Br Br1 0.29221(4) -0.11490(4) 0.53578(3) 0.04031(16) Uani d . 1
Br Br2 0.35522(4) 0.11681(4) 0.61160(3) 0.04042(16) Uani d . 1
Br Br3 0.30371(5) 0.08244(4) 0.40481(3) 0.04824(18) Uani d . 1
O O1 0.5000 0.0000 0.5000 0.068(2) Uani d S 1

loop_
_atom_site_aniso_label
_atom_site_aniso_U_11
_atom_site_aniso_U_22
_atom_site_aniso_U_33
_atom_site_aniso_U_12
_atom_site_aniso_U_13
_atom_site_aniso_U_23
C11 0.030(2) 0.037(3) 0.029(3) -0.003(2) -0.005(2) -0.001(2)
C12 0.036(3) 0.027(2) 0.027(3) -0.002(2) -0.001(2) -0.003(2)
C13 0.028(2) 0.036(3) 0.040(3) -0.002(2) 0.004(2) 0.001(2)
C14 0.030(3) 0.034(3) 0.051(3) 0.005(2) -0.004(2) -0.002(3)
C15 0.047(3) 0.028(3) 0.036(3) -0.004(2) -0.006(2) 0.002(2)
C16 0.035(3) 0.039(3) 0.030(3) -0.006(2) 0.001(2) 0.001(2)
C17 0.031(2) 0.035(3) 0.024(2) -0.001(2) -0.0009(19) -0.002(2)
C21 0.032(3) 0.034(3) 0.032(3) 0.003(2) -0.002(2) 0.003(2)
C22 0.032(2) 0.029(3) 0.032(3) 0.001(2) 0.003(2) 0.004(2)
C23 0.042(3) 0.044(3) 0.024(3) -0.003(3) 0.001(2) 0.001(2)
C24 0.043(3) 0.044(3) 0.029(3) -0.008(3) 0.008(2) 0.003(2)
C25 0.039(3) 0.041(3) 0.041(3) -0.012(3) -0.002(2) 0.009(2)
C26 0.050(3) 0.031(3) 0.027(3) -0.002(2) -0.009(2) 0.001(2)
C27 0.041(3) 0.032(3) 0.023(2) 0.004(2) 0.002(2) 0.001(2)
C31 0.042(3) 0.037(3) 0.036(3) 0.007(2) 0.006(2) 0.002(2)
C41 0.032(3) 0.047(3) 0.027(3) -0.009(2) -0.004(2) 0.003(2)
N1 0.029(2) 0.030(2) 0.030(2) -0.0021(18) 0.0007(17) -0.0013(18)
Fe1 0.0253(3) 0.0392(4) 0.0346(4) 0.0030(3) 0.0062(3) -0.0074(3)
Br1 0.0523(3) 0.0313(3) 0.0373(3) 0.0034(2) 0.0004(2) 0.0005(2)
Br2 0.0360(3) 0.0458(3) 0.0394(3) -0.0018(2) 0.0033(2) -0.0143(2)
Br3 0.0683(4) 0.0455(3) 0.0309(3) -0.0070(3) 0.0039(3) 0.0049(2)
O1 0.024(3) 0.077(5) 0.102(6) 0.009(3) 0.010(3) -0.022(4)

loop_
_atom_type_symbol
_atom_type_description
_atom_type_scat_dispersion_real
_atom_type_scat_dispersion_imag
_atom_type_scat_source
C C 0.0033 0.0016 'International Tables Vol C Tables 4.2.6.8 and 6.1.1.4'
H H 0.0000 0.0000 'International Tables Vol C Tables 4.2.6.8 and 6.1.1.4'
N N 0.0061 0.0033 'International Tables Vol C Tables 4.2.6.8 and 6.1.1.4'
Fe Fe 0.3463 0.8444 'International Tables Vol C Tables 4.2.6.8 and 6.1.1.4'
Br Br -0.2901 2.4595 'International Tables Vol C Tables 4.2.6.8 and 6.1.1.4'
O O 0.0106 0.0060 'International Tables Vol C Tables 4.2.6.8 and 6.1.1.4'

loop_
_geom_angle_atom_site_label_1
_geom_angle_atom_site_label_2
_geom_angle_atom_site_label_3
_geom_angle_site_symmetry_1
_geom_angle
_geom_angle_publ_flag
C12 C11 N1 . 114.3(4) no
C12 C11 H11A . 108.7 no
N1 C11 H11A . 108.7 no
C12 C11 H11B . 108.7 no
N1 C11 H11B . 108.7 no
H11A C11 H11B . 107.6 no
C17 C12 C13 . 118.7(5) no
C17 C12 C11 . 120.1(5) no
C13 C12 C11 . 121.1(5) no
C14 C13 C12 . 120.7(5) no
C14 C13 H13A . 119.7 no
C12 C13 H13A . 119.7 no
C15 C14 C13 . 119.3(5) no
C15 C14 H14A . 120.3 no
C13 C14 H14A . 120.3 no
C14 C15 C16 . 120.8(5) no
C14 C15 H15A . 119.6 no
C16 C15 H15A . 119.6 no
C17 C16 C15 . 119.8(5) no
C17 C16 H16A . 120.1 no
C15 C16 H16A . 120.1 no
C16 C17 C12 . 120.7(5) no
C16 C17 H17A . 119.7 no
C12 C17 H17A . 119.7 no
C22 C21 N1 . 115.4(4) no
C22 C21 H21A . 108.4 no
N1 C21 H21A . 108.4 no
C22 C21 H21B . 108.4 no
N1 C21 H21B . 108.4 no
H21A C21 H21B . 107.5 no
C23 C22 C27 . 118.7(5) no
C23 C22 C21 . 120.4(5) no
C27 C22 C21 . 120.8(5) no
C22 C23 C24 . 120.6(5) no
C22 C23 H23A . 119.7 no
C24 C23 H23A . 119.7 no
C25 C24 C23 . 119.5(5) no
C25 C24 H24A . 120.3 no
C23 C24 H24A . 120.3 no
C24 C25 C26 . 120.8(5) no
C24 C25 H25A . 119.6 no
C26 C25 H25A . 119.6 no
C27 C26 C25 . 119.8(5) no
C27 C26 H26A . 120.1 no
C25 C26 H26A . 120.1 no
C26 C27 C22 . 120.6(5) no
C26 C27 H27A . 119.7 no
C22 C27 H27A . 119.7 no
N1 C31 H31A . 109.5 no
N1 C31 H31B . 109.5 no
H31A C31 H31B . 109.5 no
N1 C31 H31C . 109.5 no
H31A C31 H31C . 109.5 no
H31B C31 H31C . 109.5 no
N1 C41 H41A . 109.5 no
N1 C41 H41B . 109.5 no
H41A C41 H41B . 109.5 no
N1 C41 H41C . 109.5 no
H41A C41 H41C . 109.5 no
H41B C41 H41C . 109.5 no
C31 N1 C41 . 107.9(4) yes
C31 N1 C11 . 111.5(4) yes
C41 N1 C11 . 110.0(4) yes
C31 N1 C21 . 111.0(4) yes
C41 N1 C21 . 107.4(4) yes
C11 N1 C21 . 109.0(4) yes
O1 Fe1 Br2 . 108.16(4) yes
O1 Fe1 Br1 . 110.98(4) yes
Br2 Fe1 Br1 . 108.73(4) yes
O1 Fe1 Br3 . 112.21(4) yes
Br2 Fe1 Br3 . 109.91(4) yes
Br1 Fe1 Br3 . 106.82(4) yes
Fe1 O1 Fe1 5_656 180.0 no

loop_
_geom_bond_atom_site_label_1
_geom_bond_atom_site_label_2
_geom_bond_distance
_geom_bond_publ_flag
C11 C12 1.503(7) no
C11 N1 1.528(6) yes
C11 H11A 0.9900 no
C11 H11B 0.9900 no
C12 C17 1.389(7) no
C12 C13 1.391(7) no
C13 C14 1.389(7) no
C13 H13A 0.9500 no
C14 C15 1.371(8) no
C14 H14A 0.9500 no
C15 C16 1.382(8) no
C15 H15A 0.9500 no
C16 C17 1.374(7) no
C16 H16A 0.9500 no
C17 H17A 0.9500 no
C21 C22 1.495(7) no
C21 N1 1.535(6) yes
C21 H21A 0.9900 no
C21 H21B 0.9900 no
C22 C23 1.388(7) no
C22 C27 1.397(7) no
C23 C24 1.389(7) no
C23 H23A 0.9500 no
C24 C25 1.375(8) no
C24 H24A 0.9500 no
C25 C26 1.379(8) no
C25 H25A 0.9500 no
C26 C27 1.376(7) no
C26 H26A 0.9500 no
C27 H27A 0.9500 no
C31 N1 1.492(6) yes
C31 H31A 0.9800 no
C31 H31B 0.9800 no
C31 H31C 0.9800 no
C41 N1 1.506(6) yes
C41 H41A 0.9800 no
C41 H41B 0.9800 no
C41 H41C 0.9800 no
Fe1 O1 1.7523(7) yes
Fe1 Br2 2.3601(10) yes
Fe1 Br1 2.3622(10) yes
Fe1 Br3 2.3808(11) yes

loop_
_geom_hbond_atom_site_label_D
_geom_hbond_atom_site_label_H
_geom_hbond_atom_site_label_A
_geom_hbond_site_symmetry_A
_geom_hbond_distance_DH
_geom_hbond_distance_HA
_geom_hbond_distance_DA
_geom_hbond_angle_DHA
_geom_hbond_publ_flag
C41 H41B Br1 1_555 0.98 2.87 3.827(6) 165 y
C24 H24A Br2 3_546 0.95 2.98 3.648(6) 128 y
C41 H41C Br3 2_555 0.98 2.96 3.895(6) 159 y

loop_
_geom_torsion_atom_site_label_1
_geom_torsion_atom_site_label_2
_geom_torsion_atom_site_label_3
_geom_torsion_atom_site_label_4
_geom_torsion
_geom_torsion_publ_flag
N1 C11 C12 C17 89.5(6) no
N1 C11 C12 C13 -93.1(6) no
C17 C12 C13 C14 -2.8(8) no
C11 C12 C13 C14 179.9(5) no
C12 C13 C14 C15 0.4(8) no
C13 C14 C15 C16 1.6(8) no
C14 C15 C16 C17 -1.2(8) no
C15 C16 C17 C12 -1.3(8) no
C13 C12 C17 C16 3.2(7) no
C11 C12 C17 C16 -179.4(5) no
N1 C21 C22 C23 -88.6(6) no
N1 C21 C22 C27 94.3(6) no
C27 C22 C23 C24 -2.6(8) no
C21 C22 C23 C24 -179.9(5) no
C22 C23 C24 C25 1.6(9) no
C23 C24 C25 C26 0.2(9) no
C24 C25 C26 C27 -0.9(8) no
C25 C26 C27 C22 -0.2(8) no
C23 C22 C27 C26 1.9(8) no
C21 C22 C27 C26 179.2(5) no
C12 C11 N1 C31 59.8(5) no
C12 C11 N1 C41 -59.9(5) no
C12 C11 N1 C21 -177.4(4) no
C22 C21 N1 C31 60.6(6) no
C22 C21 N1 C41 178.3(4) no
C22 C21 N1 C11 -62.5(5) no
